data_2015827
loop_
_publ_author_name
'Yoriko Sonoda'
'Seiji Tsuzuki'
'Nobuyuki Tamaoki'
'Midori Goto'

_publ_section_title
;Four
 (<i>E</i>,<i>Z</i>,<i>E</i>)-1-(4-alkoxyphenyl)-6-(4-nitrophenyl)hexa-1,3,5-trienes
;
_journal_coeditor_code AV3067
_journal_issue 3
_journal_name_full 'Acta Crystallographica Section C'
_journal_page_first o196
_journal_page_last o200
_journal_paper_doi 10.1107/S0108270107005690
_journal_volume 63
_journal_year 2007
_chemical_formula_iupac 'C20 H19 N O3'
_chemical_formula_moiety 'C20 H19 N O3'
_chemical_formula_sum 'C20 H19 N O3'
_chemical_formula_weight 321.36
_chemical_name_systematic
;
(E,Z,E)-1-(4-ethoxyphenyl)-6-(4-nitrophenyl)hexa-1,3,5-triene
;
_space_group_IT_number 29
_symmetry_cell_setting orthorhombic
_symmetry_space_group_name_Hall 'P 2c -2ac'
_symmetry_space_group_name_H-M 'P c a 21'
_atom_sites_solution_hydrogens geom
_atom_sites_solution_primary direct
_atom_sites_solution_secondary difmap
_audit_creation_method SHELXL-97
_cell_angle_alpha 90.00
_cell_angle_beta 90.00
_cell_angle_gamma 90.00
_cell_formula_units_Z 8
_cell_length_a 18.914(9)
_cell_length_b 6.880(3)
_cell_length_c 25.927(11)
_cell_measurement_reflns_used 946
_cell_measurement_temperature 183(2)
_cell_measurement_theta_max 24.416
_cell_measurement_theta_min 2.293
_cell_volume 3374(3)
_computing_cell_refinement SMART
_computing_data_collection 'SMART (Bruker, 2001)'
_computing_data_reduction 'SAINT (Bruker, 2001)'
_computing_molecular_graphics 'SHELXTL (Sheldrick, 2000)'
_computing_publication_material SHELXTL
_computing_structure_refinement 'SHELXL97 (Sheldrick, 1997)'
_computing_structure_solution 'SHELXS97 (Sheldrick, 1990)'
_diffrn_ambient_temperature 183(2)
_diffrn_detector_area_resol_mean 8.366
_diffrn_measured_fraction_theta_full 0.976
_diffrn_measured_fraction_theta_max 0.976
_diffrn_measurement_device_type 'Bruker SMART CCD area-detector'
_diffrn_measurement_method '\f and \w scans'
_diffrn_radiation_monochromator graphite
_diffrn_radiation_source 'rotating unit'
_diffrn_radiation_type MoK\a
_diffrn_radiation_wavelength 0.71073
_diffrn_reflns_av_R_equivalents 0.1346
_diffrn_reflns_av_sigmaI/netI 0.1538
_diffrn_reflns_limit_h_max 19
_diffrn_reflns_limit_h_min -22
_diffrn_reflns_limit_k_max 8
_diffrn_reflns_limit_k_min -7
_diffrn_reflns_limit_l_max 30
_diffrn_reflns_limit_l_min -30
_diffrn_reflns_number 11787
_diffrn_reflns_theta_full 25.00
_diffrn_reflns_theta_max 25.00
_diffrn_reflns_theta_min 1.57
_diffrn_standards_decay_% 0.0
_diffrn_standards_interval_time 1830
_diffrn_standards_number 20
_exptl_absorpt_coefficient_mu 0.085
_exptl_absorpt_correction_T_max 0.9975
_exptl_absorpt_correction_T_min 0.9334
_exptl_absorpt_correction_type multi-scan
_exptl_absorpt_process_details '(SADABS; Sheldrick 1996)'
_exptl_crystal_colour orange
_exptl_crystal_density_diffrn 1.265
_exptl_crystal_density_method 'not measured'
_exptl_crystal_description rectangular
_exptl_crystal_F_000 1360
_exptl_crystal_size_max 0.30
_exptl_crystal_size_mid 0.10
_exptl_crystal_size_min 0.03
_refine_diff_density_max 0.194
_refine_diff_density_min -0.204
_refine_ls_extinction_method none
_refine_ls_goodness_of_fit_ref 0.921
_refine_ls_hydrogen_treatment constr
_refine_ls_matrix_type full
_refine_ls_number_parameters 435
_refine_ls_number_reflns 2972
_refine_ls_number_restraints 1
_refine_ls_restrained_S_all 0.921
_refine_ls_R_factor_all 0.1495
_refine_ls_R_factor_gt 0.0638
_refine_ls_shift/su_max 0.003
_refine_ls_shift/su_mean 0.001
_refine_ls_structure_factor_coef Fsqd
_refine_ls_weighting_details 'calc w=1/[\s^2^(Fo^2^)+(0.0531P)^2^+0.0000P] where P=(Fo^2^+2Fc^2^)/3'
_refine_ls_weighting_scheme calc
_refine_ls_wR_factor_gt 0.1297
_refine_ls_wR_factor_ref 0.1550
_reflns_number_gt 1583
_reflns_number_total 2972
_reflns_threshold_expression >2sigma(I)
_cod_data_source_file av3067.cif
_cod_data_source_block II
_cod_database_code 2015827
_cod_database_fobs_code 2015827

loop_
_symmetry_equiv_pos_as_xyz
'x, y, z'
'-x, -y, z+1/2'
'x+1/2, -y, z'
'-x+1/2, y, z+1/2'

loop_
_atom_site_type_symbol
_atom_site_label
_atom_site_fract_x
_atom_site_fract_y
_atom_site_fract_z
_atom_site_U_iso_or_equiv
_atom_site_adp_type
_atom_site_calc_flag
_atom_site_refinement_flags
_atom_site_occupancy
C C1 0.3896(4) 1.1009(12) 1.0080(3) 0.0429(19) Uani d . 1
C C2 0.3283(4) 1.1630(12) 0.9856(3) 0.046(2) Uani d . 1
H H2 0.3109 1.2911 0.9906 0.055 Uiso calc R 1
C C3 0.2923(4) 1.0269(12) 0.9548(3) 0.046(2) Uani d . 1
H H3 0.2495 1.0657 0.9386 0.055 Uiso calc R 1
C C4 0.3161(3) 0.8406(11) 0.9469(3) 0.0397(18) Uani d . 1
C C5 0.3782(3) 0.7860(12) 0.9713(3) 0.050(2) Uani d . 1
H H5 0.3950 0.6566 0.9676 0.060 Uiso calc R 1
C C6 0.4159(3) 0.9148(12) 1.0009(3) 0.0468(19) Uani d . 1
H H6 0.4594 0.8770 1.0162 0.056 Uiso calc R 1
C C7 0.2765(3) 0.7124(11) 0.9126(3) 0.0407(19) Uani d . 1
H H7 0.2300 0.7522 0.9037 0.049 Uiso calc R 1
C C8 0.2991(3) 0.5434(11) 0.8921(3) 0.0407(19) Uani d . 1
H H8 0.3456 0.4990 0.8994 0.049 Uiso calc R 1
C C9 0.2535(4) 0.4287(11) 0.8592(3) 0.0453(19) Uani d . 1
H H9 0.2069 0.4761 0.8539 0.054 Uiso calc R 1
C C10 0.2707(4) 0.2612(12) 0.8353(3) 0.050(2) Uani d . 1
H H10 0.2354 0.2064 0.8137 0.060 Uiso calc R 1
C C11 0.3366(4) 0.1552(12) 0.8385(3) 0.0442(19) Uani d . 1
H H11 0.3749 0.2103 0.8572 0.053 Uiso calc R 1
C C12 0.3453(4) -0.0193(12) 0.8159(3) 0.0460(19) Uani d . 1
H H12 0.3061 -0.0648 0.7964 0.055 Uiso calc R 1
C C13 0.4061(4) -0.1473(11) 0.8171(3) 0.0421(19) Uani d . 1
C C14 0.4035(4) -0.3243(11) 0.7903(3) 0.0438(19) Uani d . 1
H H14 0.3614 -0.3571 0.7723 0.053 Uiso calc R 1
C C15 0.4590(4) -0.4516(11) 0.7890(3) 0.0439(19) Uani d . 1
H H15 0.4551 -0.5701 0.7704 0.053 Uiso calc R 1
C C16 0.5207(4) -0.4067(11) 0.8150(3) 0.0424(19) Uani d . 1
C C17 0.5253(4) -0.2315(12) 0.8424(3) 0.048(2) Uani d . 1
H H17 0.5673 -0.1997 0.8608 0.057 Uiso calc R 1
C C18 0.4692(4) -0.1068(12) 0.8426(3) 0.045(2) Uani d . 1
H H18 0.4733 0.0125 0.8609 0.054 Uiso calc R 1
C C19 0.5769(4) -0.6955(11) 0.7850(3) 0.050(2) Uani d . 1
H H19A 0.5675 -0.6614 0.7486 0.060 Uiso calc R 1
H H19B 0.5380 -0.7799 0.7973 0.060 Uiso calc R 1
C C20 0.6463(5) -0.8012(13) 0.7893(4) 0.079(3) Uani d . 1
H H20A 0.6840 -0.7205 0.7748 0.119 Uiso calc R 1
H H20B 0.6435 -0.9240 0.7703 0.119 Uiso calc R 1
H H20C 0.6564 -0.8280 0.8257 0.119 Uiso calc R 1
C C21 0.5910(3) -0.5610(12) -0.0304(3) 0.0410(19) Uani d . 1
C C22 0.6498(4) -0.6266(11) -0.0036(3) 0.0411(19) Uani d . 1
H H22 0.6657 -0.7569 -0.0071 0.049 Uiso calc R 1
C C23 0.6848(3) -0.4960(12) 0.0287(3) 0.0409(18) Uani d . 1
H H23 0.7262 -0.5370 0.0463 0.049 Uiso calc R 1
C C24 0.6610(3) -0.3121(12) 0.0354(3) 0.0397(19) Uani d . 1
C C25 0.6027(3) -0.2474(11) 0.0067(3) 0.0444(19) Uani d . 1
H H25 0.5876 -0.1161 0.0094 0.053 Uiso calc R 1
C C26 0.5670(4) -0.3746(12) -0.0256(3) 0.049(2) Uani d . 1
H H26 0.5264 -0.3328 -0.0442 0.059 Uiso calc R 1
C C27 0.6992(4) -0.1802(12) 0.0704(3) 0.0423(19) Uani d . 1
H H27 0.7460 -0.2176 0.0791 0.051 Uiso calc R 1
C C28 0.6761(3) -0.0134(12) 0.0917(3) 0.044(2) Uani d . 1
H H28 0.6309 0.0340 0.0818 0.053 Uiso calc R 1
C C29 0.7158(4) 0.0955(12) 0.1282(3) 0.0467(19) Uani d . 1
H H29 0.7609 0.0446 0.1368 0.056 Uiso calc R 1
C C30 0.6973(4) 0.2619(13) 0.1520(3) 0.053(2) Uani d . 1
H H30 0.7300 0.3094 0.1768 0.063 Uiso calc R 1
C C31 0.6346(3) 0.3771(11) 0.1449(3) 0.0406(18) Uani d . 1
H H31 0.5979 0.3303 0.1232 0.049 Uiso calc R 1
C C32 0.6268(4) 0.5532(12) 0.1689(3) 0.0432(19) Uani d . 1
H H32 0.6645 0.5934 0.1906 0.052 Uiso calc R 1
C C33 0.5674(3) 0.6846(10) 0.1647(2) 0.0346(17) Uani d . 1
C C34 0.5695(4) 0.8555(12) 0.1930(3) 0.0440(19) Uani d . 1
H H34 0.6100 0.8803 0.2137 0.053 Uiso calc R 1
C C35 0.5154(4) 0.9927(12) 0.1925(3) 0.0455(19) Uani d . 1
H H35 0.5193 1.1099 0.2116 0.055 Uiso calc R 1
C C36 0.4558(4) 0.9536(12) 0.1633(3) 0.0450(19) Uani d . 1
C C37 0.4520(4) 0.7843(12) 0.1341(3) 0.046(2) Uani d . 1
H H37 0.4109 0.7583 0.1142 0.055 Uiso calc R 1
C C38 0.5066(4) 0.6556(12) 0.1336(3) 0.0466(19) Uani d . 1
H H38 0.5039 0.5441 0.1121 0.056 Uiso calc R 1
C C39 0.3993(4) 1.2473(11) 0.1912(4) 0.056(2) Uani d . 1
H H39A 0.4384 1.3328 0.1798 0.067 Uiso calc R 1
H H39B 0.4073 1.2131 0.2279 0.067 Uiso calc R 1
C C40 0.3306(4) 1.3494(14) 0.1854(4) 0.084(3) Uani d . 1
H H40A 0.3322 1.4332 0.1548 0.126 Uiso calc R 1
H H40B 0.3216 1.4289 0.2161 0.126 Uiso calc R 1
H H40C 0.2927 1.2536 0.1814 0.126 Uiso calc R 1
N N1 0.4304(4) 1.2402(11) 1.0395(3) 0.0567(18) Uani d . 1
N N2 0.5519(4) -0.7003(11) -0.0627(3) 0.0541(19) Uani d . 1
O O1 0.4013(3) 1.3938(10) 1.0511(2) 0.0761(19) Uani d . 1
O O2 0.4899(3) 1.1938(9) 1.0535(2) 0.0694(19) Uani d . 1
O O3 0.5800(2) -0.5236(7) 0.8155(2) 0.0479(13) Uani d . 1
O O4 0.5801(3) -0.8518(9) -0.0741(2) 0.0740(18) Uani d . 1
O O5 0.4919(3) -0.6508(8) -0.0770(2) 0.0673(16) Uani d . 1
O O6 0.3976(2) 1.0752(8) 0.1604(2) 0.0538(14) Uani d . 1

loop_
_atom_site_aniso_label
_atom_site_aniso_U_11
_atom_site_aniso_U_22
_atom_site_aniso_U_33
_atom_site_aniso_U_12
_atom_site_aniso_U_13
_atom_site_aniso_U_23
C1 0.044(4) 0.053(6) 0.031(4) -0.003(4) -0.002(3) 0.005(4)
C2 0.053(5) 0.044(5) 0.041(5) 0.007(4) 0.008(3) 0.009(4)
C3 0.038(4) 0.061(6) 0.039(5) 0.007(4) -0.002(3) 0.005(4)
C4 0.040(4) 0.037(5) 0.042(5) 0.005(3) 0.009(3) 0.001(4)
C5 0.038(4) 0.047(6) 0.065(6) 0.009(3) -0.008(4) 0.002(4)
C6 0.035(4) 0.056(6) 0.049(5) 0.008(4) -0.003(3) -0.006(4)
C7 0.036(4) 0.043(5) 0.043(5) -0.002(3) 0.005(3) 0.008(4)
C8 0.036(4) 0.045(5) 0.041(5) -0.004(3) 0.002(3) 0.005(4)
C9 0.048(4) 0.042(5) 0.046(5) -0.005(4) -0.012(4) 0.006(4)
C10 0.062(5) 0.048(6) 0.039(5) -0.009(4) -0.009(4) 0.006(4)
C11 0.056(5) 0.048(6) 0.028(4) -0.008(4) 0.000(3) 0.003(4)
C12 0.050(4) 0.055(6) 0.034(4) -0.012(4) -0.003(3) -0.005(4)
C13 0.058(5) 0.043(5) 0.026(4) -0.011(4) 0.006(3) 0.002(4)
C14 0.043(4) 0.053(6) 0.036(4) -0.011(4) -0.001(3) -0.004(4)
C15 0.049(5) 0.048(5) 0.035(4) -0.011(4) 0.000(4) -0.005(4)
C16 0.049(5) 0.051(6) 0.028(4) -0.011(4) 0.004(3) -0.003(4)
C17 0.049(4) 0.056(6) 0.037(5) -0.018(4) -0.002(3) -0.014(4)
C18 0.049(4) 0.052(6) 0.035(4) -0.008(4) -0.003(3) -0.013(4)
C19 0.055(5) 0.041(5) 0.053(5) -0.006(4) -0.005(4) -0.003(4)
C20 0.088(7) 0.057(7) 0.092(8) 0.011(5) -0.019(5) -0.029(6)
C21 0.034(4) 0.051(6) 0.038(5) 0.001(3) 0.001(3) -0.003(4)
C22 0.052(4) 0.033(5) 0.039(5) 0.009(3) 0.009(3) 0.010(4)
C23 0.033(4) 0.057(6) 0.032(4) 0.005(4) 0.001(3) 0.007(4)
C24 0.027(4) 0.057(6) 0.035(4) 0.009(3) 0.004(3) 0.004(4)
C25 0.054(4) 0.047(5) 0.033(4) 0.001(4) 0.005(4) -0.004(4)
C26 0.046(4) 0.058(6) 0.043(5) 0.009(4) -0.001(3) 0.006(4)
C27 0.037(4) 0.046(6) 0.044(5) 0.000(4) -0.003(3) 0.011(4)
C28 0.037(4) 0.056(6) 0.040(5) -0.001(4) 0.008(3) 0.013(4)
C29 0.044(4) 0.045(6) 0.050(5) 0.002(4) -0.002(4) 0.005(4)
C30 0.059(5) 0.059(7) 0.040(5) -0.001(4) -0.001(4) 0.016(4)
C31 0.046(4) 0.047(5) 0.029(4) -0.003(3) 0.004(3) 0.007(4)
C32 0.058(5) 0.049(6) 0.023(4) -0.004(4) 0.000(3) 0.002(4)
C33 0.057(4) 0.026(5) 0.020(4) -0.009(3) 0.004(3) 0.002(3)
C34 0.046(4) 0.047(5) 0.039(5) -0.020(4) -0.003(3) 0.004(4)
C35 0.043(4) 0.043(5) 0.051(5) -0.008(4) 0.002(4) 0.001(4)
C36 0.049(5) 0.048(6) 0.038(5) 0.001(4) -0.006(4) -0.005(4)
C37 0.044(4) 0.055(6) 0.040(4) -0.014(4) -0.011(3) -0.002(4)
C38 0.062(5) 0.045(5) 0.033(5) -0.005(4) -0.005(4) -0.004(4)
C39 0.079(6) 0.030(5) 0.058(6) 0.003(4) -0.013(4) -0.006(4)
C40 0.065(6) 0.083(8) 0.104(8) 0.026(5) -0.024(5) -0.022(6)
N1 0.065(5) 0.060(6) 0.046(4) -0.002(4) 0.006(4) -0.003(4)
N2 0.057(5) 0.062(6) 0.042(4) -0.005(4) 0.001(3) 0.003(4)
O1 0.097(5) 0.062(5) 0.069(4) 0.012(4) -0.007(3) -0.015(4)
O2 0.059(4) 0.083(5) 0.067(5) -0.006(3) -0.019(3) 0.001(3)
O3 0.055(3) 0.037(3) 0.052(4) -0.004(2) -0.008(2) -0.006(3)
O4 0.082(4) 0.067(5) 0.073(5) 0.013(3) -0.013(3) -0.020(4)
O5 0.058(4) 0.077(4) 0.067(4) -0.009(3) -0.008(3) -0.010(4)
O6 0.051(3) 0.049(4) 0.061(4) -0.003(2) -0.012(2) -0.013(3)

loop_
_atom_type_symbol
_atom_type_description
_atom_type_scat_dispersion_real
_atom_type_scat_dispersion_imag
_atom_type_scat_source
C C 0.0033 0.0000 'International Tables Vol C Tables 4.2.6.8 and 6.1.1.4'
H H 0.0000 0.0000 'International Tables Vol C Tables 4.2.6.8 and 6.1.1.4'
N N 0.0061 0.0000 'International Tables Vol C Tables 4.2.6.8 and 6.1.1.4'
O O 0.0106 0.0000 'International Tables Vol C Tables 4.2.6.8 and 6.1.1.4'

loop_
_geom_angle_atom_site_label_1
_geom_angle_atom_site_label_2
_geom_angle_atom_site_label_3
_geom_angle
_geom_angle_publ_flag
C2 C1 C6 122.4(7) no
C2 C1 N1 118.4(7) no
C6 C1 N1 119.1(7) no
C1 C2 C3 116.4(7) no
C1 C2 H2 121.8 no
C3 C2 H2 121.8 no
C4 C3 C2 123.2(7) no
C4 C3 H3 118.4 no
C2 C3 H3 118.4 no
C3 C4 C5 117.5(7) no
C3 C4 C7 119.1(7) no
C5 C4 C7 123.3(7) no
C6 C5 C4 121.4(7) no
C6 C5 H5 119.3 no
C4 C5 H5 119.3 no
C5 C6 C1 119.1(7) no
C5 C6 H6 120.5 no
C1 C6 H6 120.5 no
C8 C7 C4 126.8(7) no
C8 C7 H7 116.6 no
C4 C7 H7 116.6 no
C7 C8 C9 120.9(7) no
C7 C8 H8 119.6 no
C9 C8 H8 119.6 no
C10 C9 C8 126.4(7) no
C10 C9 H9 116.8 no
C8 C9 H9 116.8 no
C9 C10 C11 127.7(7) no
C9 C10 H10 116.1 no
C11 C10 H10 116.1 no
C12 C11 C10 122.0(7) no
C12 C11 H11 119.0 no
C10 C11 H11 119.0 no
C11 C12 C13 129.0(7) no
C11 C12 H12 115.5 no
C13 C12 H12 115.5 no
C18 C13 C14 116.0(7) no
C18 C13 C12 124.7(7) no
C14 C13 C12 119.3(6) no
C15 C14 C13 122.8(7) no
C15 C14 H14 118.6 no
C13 C14 H14 118.6 no
C14 C15 C16 119.5(7) no
C14 C15 H15 120.2 no
C16 C15 H15 120.2 no
O3 C16 C15 124.1(7) no
O3 C16 C17 116.5(6) no
C15 C16 C17 119.4(7) no
C18 C17 C16 119.6(7) no
C18 C17 H17 120.2 no
C16 C17 H17 120.2 no
C17 C18 C13 122.6(8) no
C17 C18 H18 118.7 no
C13 C18 H18 118.7 no
O3 C19 C20 108.9(6) no
O3 C19 H19A 109.9 no
C20 C19 H19A 109.9 no
O3 C19 H19B 109.9 no
C20 C19 H19B 109.9 no
H19A C19 H19B 108.3 no
C19 C20 H20A 109.5 no
C19 C20 H20B 109.5 no
H20A C20 H20B 109.5 no
C19 C20 H20C 109.5 no
H20A C20 H20C 109.5 no
H20B C20 H20C 109.5 no
C26 C21 C22 121.7(7) no
C26 C21 N2 119.8(7) no
C22 C21 N2 118.4(7) no
C21 C22 C23 118.1(7) no
C21 C22 H22 120.9 no
C23 C22 H22 120.9 no
C24 C23 C22 121.5(7) no
C24 C23 H23 119.3 no
C22 C23 H23 119.3 no
C23 C24 C25 119.2(7) no
C23 C24 C27 119.6(6) no
C25 C24 C27 121.1(7) no
C26 C25 C24 120.2(7) no
C26 C25 H25 119.9 no
C24 C25 H25 119.9 no
C21 C26 C25 119.1(7) no
C21 C26 H26 120.5 no
C25 C26 H26 120.5 no
C28 C27 C24 128.3(7) no
C28 C27 H27 115.9 no
C24 C27 H27 115.9 no
C27 C28 C29 123.5(7) no
C27 C28 H28 118.3 no
C29 C28 H28 118.3 no
C30 C29 C28 128.1(7) no
C30 C29 H29 116.0 no
C28 C29 H29 116.0 no
C29 C30 C31 128.6(8) no
C29 C30 H30 115.7 no
C31 C30 H30 115.7 no
C32 C31 C30 121.2(7) no
C32 C31 H31 119.4 no
C30 C31 H31 119.4 no
C31 C32 C33 127.0(7) no
C31 C32 H32 116.5 no
C33 C32 H32 116.5 no
C34 C33 C38 116.4(7) no
C34 C33 C32 117.8(6) no
C38 C33 C32 125.8(7) no
C33 C34 C35 123.2(7) no
C33 C34 H34 118.4 no
C35 C34 H34 118.4 no
C36 C35 C34 118.2(7) no
C36 C35 H35 120.9 no
C34 C35 H35 120.9 no
C35 C36 O6 124.0(7) no
C35 C36 C37 120.2(7) no
O6 C36 C37 115.9(6) no
C38 C37 C36 120.7(6) no
C38 C37 H37 119.6 no
C36 C37 H37 119.6 no
C37 C38 C33 121.3(7) no
C37 C38 H38 119.4 no
C33 C38 H38 119.4 no
O6 C39 C40 108.4(7) no
O6 C39 H39A 110.0 no
C40 C39 H39A 110.0 no
O6 C39 H39B 110.0 no
C40 C39 H39B 110.0 no
H39A C39 H39B 108.4 no
C39 C40 H40A 109.5 no
C39 C40 H40B 109.5 no
H40A C40 H40B 109.5 no
C39 C40 H40C 109.5 no
H40A C40 H40C 109.5 no
H40B C40 H40C 109.5 no
O2 N1 O1 124.3(7) no
O2 N1 C1 118.4(7) no
O1 N1 C1 117.3(7) no
O4 N2 O5 124.5(7) no
O4 N2 C21 118.7(7) no
O5 N2 C21 116.8(7) no
C16 O3 C19 116.5(5) no
C36 O6 C39 116.9(6) no

loop_
_geom_bond_atom_site_label_1
_geom_bond_atom_site_label_2
_geom_bond_distance
_geom_bond_publ_flag
C1 C2 1.366(10) no
C1 C6 1.386(10) no
C1 N1 1.476(10) no
C2 C3 1.407(11) no
C2 H2 0.9500 no
C3 C4 1.374(10) no
C3 H3 0.9500 no
C4 C5 1.387(9) no
C4 C7 1.459(10) no
C5 C6 1.371(11) no
C5 H5 0.9500 no
C6 H6 0.9500 no
C7 C8 1.347(10) no
C7 H7 0.9500 no
C8 C9 1.447(10) no
C8 H8 0.9500 no
C9 C10 1.348(10) no
C9 H9 0.9500 no
C10 C11 1.446(10) no
C10 H10 0.9500 no
C11 C12 1.347(10) no
C11 H11 0.9500 no
C12 C13 1.449(10) no
C12 H12 0.9500 no
C13 C18 1.392(9) no
C13 C14 1.403(10) no
C14 C15 1.367(10) no
C14 H14 0.9500 no
C15 C16 1.383(9) no
C15 H15 0.9500 no
C16 O3 1.380(8) no
C16 C17 1.402(10) no
C17 C18 1.366(10) no
C17 H17 0.9500 no
C18 H18 0.9500 no
C19 O3 1.423(9) no
C19 C20 1.505(10) no
C19 H19A 0.9900 no
C19 H19B 0.9900 no
C20 H20A 0.9800 no
C20 H20B 0.9800 no
C20 H20C 0.9800 no
C21 C26 1.366(10) no
C21 C22 1.387(10) no
C21 N2 1.470(10) no
C22 C23 1.395(10) no
C22 H22 0.9500 no
C23 C24 1.354(10) no
C23 H23 0.9500 no
C24 C25 1.405(10) no
C24 C27 1.472(10) no
C25 C26 1.387(10) no
C25 H25 0.9500 no
C26 H26 0.9500 no
C27 C28 1.345(10) no
C27 H27 0.9500 no
C28 C29 1.421(11) no
C28 H28 0.9500 no
C29 C30 1.347(11) no
C29 H29 0.9500 no
C30 C31 1.439(10) no
C30 H30 0.9500 no
C31 C32 1.370(10) no
C31 H31 0.9500 no
C32 C33 1.446(10) no
C32 H32 0.9500 no
C33 C34 1.386(10) no
C33 C38 1.418(9) no
C34 C35 1.392(10) no
C34 H34 0.9500 no
C35 C36 1.384(10) no
C35 H35 0.9500 no
C36 O6 1.385(9) no
C36 C37 1.390(10) no
C37 C38 1.359(10) no
C37 H37 0.9500 no
C38 H38 0.9500 no
C39 O6 1.428(9) no
C39 C40 1.486(10) no
C39 H39A 0.9900 no
C39 H39B 0.9900 no
C40 H40A 0.9800 no
C40 H40B 0.9800 no
C40 H40C 0.9800 no
N1 O2 1.224(8) no
N1 O1 1.230(8) no
N2 O4 1.209(8) no
N2 O5 1.241(8) no

loop_
_geom_torsion_atom_site_label_1
_geom_torsion_atom_site_label_2
_geom_torsion_atom_site_label_3
_geom_torsion_atom_site_label_4
_geom_torsion
_geom_torsion_publ_flag
C6 C1 C2 C3 0.4(10) no
N1 C1 C2 C3 178.2(6) no
C1 C2 C3 C4 0.1(11) no
C2 C3 C4 C5 0.8(11) no
C2 C3 C4 C7 -177.6(6) no
C3 C4 C5 C6 -2.2(11) no
C7 C4 C5 C6 176.1(7) no
C4 C5 C6 C1 2.7(12) no
C2 C1 C6 C5 -1.8(11) no
N1 C1 C6 C5 -179.5(7) no
C3 C4 C7 C8 165.1(7) no
C5 C4 C7 C8 -13.2(12) no
C4 C7 C8 C9 178.9(7) no
C7 C8 C9 C10 177.8(7) no
C8 C9 C10 C11 2.7(13) no
C9 C10 C11 C12 174.6(7) no
C10 C11 C12 C13 -177.1(7) no
C11 C12 C13 C18 -1.3(12) no
C11 C12 C13 C14 -179.9(7) no
C18 C13 C14 C15 0.3(10) no
C12 C13 C14 C15 179.0(7) no
C13 C14 C15 C16 0.0(11) no
C14 C15 C16 O3 -179.0(6) no
C14 C15 C16 C17 0.3(10) no
O3 C16 C17 C18 178.5(7) no
C15 C16 C17 C18 -0.8(11) no
C16 C17 C18 C13 1.1(11) no
C14 C13 C18 C17 -0.8(10) no
C12 C13 C18 C17 -179.5(7) no
C26 C21 C22 C23 -0.5(10) no
N2 C21 C22 C23 -177.2(6) no
C21 C22 C23 C24 2.5(10) no
C22 C23 C24 C25 -4.4(10) no
C22 C23 C24 C27 179.1(6) no
C23 C24 C25 C26 4.3(10) no
C27 C24 C25 C26 -179.3(6) no
C22 C21 C26 C25 0.5(11) no
N2 C21 C26 C25 177.2(7) no
C24 C25 C26 C21 -2.4(11) no
C23 C24 C27 C28 -162.7(7) no
C25 C24 C27 C28 20.9(11) no
C24 C27 C28 C29 175.1(7) no
C27 C28 C29 C30 -179.2(7) no
C28 C29 C30 C31 -3.4(14) no
C29 C30 C31 C32 -173.8(7) no
C30 C31 C32 C33 179.1(7) no
C31 C32 C33 C34 179.1(6) no
C31 C32 C33 C38 -1.6(11) no
C38 C33 C34 C35 1.1(10) no
C32 C33 C34 C35 -179.5(7) no
C33 C34 C35 C36 1.7(11) no
C34 C35 C36 O6 178.3(7) no
C34 C35 C36 C37 -2.1(11) no
C35 C36 C37 C38 -0.2(11) no
O6 C36 C37 C38 179.3(7) no
C36 C37 C38 C33 3.1(11) no
C34 C33 C38 C37 -3.5(10) no
C32 C33 C38 C37 177.1(7) no
C2 C1 N1 O2 -169.9(7) no
C6 C1 N1 O2 8.0(10) no
C2 C1 N1 O1 12.1(10) no
C6 C1 N1 O1 -170.1(7) no
C26 C21 N2 O4 166.6(7) no
C22 C21 N2 O4 -16.5(10) no
C26 C21 N2 O5 -12.0(10) no
C22 C21 N2 O5 164.8(6) no
C15 C16 O3 C19 3.0(10) no
C17 C16 O3 C19 -176.2(6) no
C20 C19 O3 C16 178.7(7) no
C35 C36 O6 C39 -2.2(10) no
C37 C36 O6 C39 178.3(7) no
C40 C39 O6 C36 -176.2(8) no
